data_4331772
loop_
_publ_author_name
'Pierre Thu\'ery'

_publ_section_title
;
 Sulfonate Complexes of Actinide Ions: Structural Diversity in Uranyl
 Complexes with 2-Sulfobenzoate
;
_journal_name_full 'Inorganic Chemistry'
_journal_page_first 435
_journal_page_last 447
_journal_paper_doi 10.1021/ic3022744
_journal_volume 52
_journal_year 2013
_chemical_formula_sum 'C22 H24 N4 Ni O17 S2 U'
_chemical_formula_weight 977.31
_space_group_IT_number 15
_symmetry_cell_setting monoclinic
_symmetry_space_group_name_Hall '-C 2yc'
_symmetry_space_group_name_H-M 'C 1 2/c 1'
_atom_sites_solution_hydrogens geom
_atom_sites_solution_primary heavy
_atom_sites_solution_secondary difmap
_audit_creation_method SHELXL-97
_cell_angle_alpha 90.00
_cell_angle_beta 96.9464(13)
_cell_angle_gamma 90.00
_cell_formula_units_Z 8
_cell_length_a 31.8326(5)
_cell_length_b 10.7066(2)
_cell_length_c 18.2942(3)
_cell_measurement_reflns_used 147050
_cell_measurement_temperature 150(2)
_cell_measurement_theta_max 30.51
_cell_measurement_theta_min 2.71
_cell_volume 6189.24(18)
_computing_cell_refinement 'HKL2000 (Otwinowski & Minor, 1997)'
_computing_data_collection 'COLLECT (Nonius, 1998)'
_computing_data_reduction 'HKL2000 (Otwinowski & Minor, 1997)'
_computing_molecular_graphics 'SHELXTL (Sheldrick, 2008)'
_computing_publication_material 'SHELXTL (Sheldrick, 2008); PLATON (Spek, 2003)'
_computing_structure_refinement 'SHELXL-97 (Sheldrick, 2008)'
_computing_structure_solution 'SHELXS-97 (Sheldrick, 2008)'
_diffrn_ambient_temperature 150(2)
_diffrn_measured_fraction_theta_full 0.998
_diffrn_measured_fraction_theta_max 0.998
_diffrn_measurement_device_type 'Nonius Kappa-CCD area-detector diffractometer'
_diffrn_measurement_method 'two \f and 12 \w scans with 1\% steps (1624 frames)'
_diffrn_radiation_monochromator graphite
_diffrn_radiation_source 'fine-focus sealed tube'
_diffrn_radiation_type MoK\a
_diffrn_radiation_wavelength 0.71073
_diffrn_reflns_av_R_equivalents 0.0210
_diffrn_reflns_av_sigmaI/netI 0.0276
_diffrn_reflns_limit_h_max 45
_diffrn_reflns_limit_h_min -45
_diffrn_reflns_limit_k_max 15
_diffrn_reflns_limit_k_min -15
_diffrn_reflns_limit_l_max 26
_diffrn_reflns_limit_l_min -26
_diffrn_reflns_number 147050
_diffrn_reflns_theta_full 30.51
_diffrn_reflns_theta_max 30.51
_diffrn_reflns_theta_min 2.71
_diffrn_standards_decay_% 0
_diffrn_standards_interval_time 0
_diffrn_standards_number 0
_exptl_absorpt_coefficient_mu 6.053
_exptl_absorpt_correction_T_max 0.655
_exptl_absorpt_correction_T_min 0.533
_exptl_absorpt_correction_type multi-scan
_exptl_absorpt_process_details 'SCALEPACK (Otwinowski & Minor, 1997)'
_exptl_crystal_colour 'translucent light green'
_exptl_crystal_density_diffrn 2.098
_exptl_crystal_description platelet
_exptl_crystal_F_000 3776
_exptl_crystal_size_max 0.16
_exptl_crystal_size_mid 0.13
_exptl_crystal_size_min 0.07
_refine_diff_density_max 1.179
_refine_diff_density_min -1.578
_refine_diff_density_rms 0.121
_refine_ls_extinction_method none
_refine_ls_goodness_of_fit_ref 1.057
_refine_ls_hydrogen_treatment constr
_refine_ls_matrix_type full
_refine_ls_number_parameters 424
_refine_ls_number_reflns 9428
_refine_ls_number_restraints 0
_refine_ls_restrained_S_all 1.057
_refine_ls_R_factor_all 0.0304
_refine_ls_R_factor_gt 0.0245
_refine_ls_shift/su_max 0.001
_refine_ls_shift/su_mean 0.000
_refine_ls_structure_factor_coef Fsqd
_refine_ls_weighting_details 'calc w=1/[\s^2^(Fo^2^)+(0.0424P)^2^+0.5533P] where P=(Fo^2^+2Fc^2^)/3'
_refine_ls_weighting_scheme calc
_refine_ls_wR_factor_gt 0.0667
_refine_ls_wR_factor_ref 0.0686
_reflns_number_gt 8181
_reflns_number_total 9428
_reflns_threshold_expression >2sigma(I)
_cod_data_source_file ic3022744_si_002_12.cif
_cod_data_source_block 12
_cod_original_sg_symbol_H-M 'C 2/c'
_cod_database_code 4331772

loop_
_symmetry_equiv_pos_as_xyz
'x, y, z'
'-x, y, -z+1/2'
'x+1/2, y+1/2, z'
'-x+1/2, y+1/2, -z+1/2'
'-x, -y, -z'
'x, -y, z-1/2'
'-x+1/2, -y+1/2, -z'
'x+1/2, -y+1/2, z-1/2'

loop_
_atom_site_label
_atom_site_type_symbol
_atom_site_fract_x
_atom_site_fract_y
_atom_site_fract_z
_atom_site_U_iso_or_equiv
_atom_site_adp_type
_atom_site_occupancy
_atom_site_symmetry_multiplicity
_atom_site_calc_flag
_atom_site_refinement_flags
U U 0.389382(3) 0.317552(8) 0.143072(4) 0.01801(4) Uani 1 1 d .
Ni Ni 0.473527(10) 0.32304(3) -0.109397(17) 0.01757(7) Uani 1 1 d .
S1 S 0.328646(19) 0.53492(6) 0.01925(3) 0.02189(12) Uani 1 1 d .
S2 S 0.39506(2) 0.05089(7) 0.26266(4) 0.03056(14) Uani 1 1 d .
O1 O 0.43380(5) 0.40812(17) 0.17970(9) 0.0240(4) Uani 1 1 d .
O2 O 0.34544(5) 0.22797(18) 0.10533(9) 0.0227(3) Uani 1 1 d .
O3 O 0.40883(5) 0.36345(19) 0.02666(9) 0.0222(3) Uani 1 1 d .
O4 O 0.41285(6) 0.32539(17) -0.09191(10) 0.0256(4) Uani 1 1 d .
O5 O 0.34644(6) 0.49172(17) 0.09374(9) 0.0238(4) Uani 1 1 d .
O6 O 0.36052(6) 0.60056(18) -0.01674(10) 0.0288(4) Uani 1 1 d .
O7 O 0.28990(6) 0.60410(19) 0.02206(10) 0.0316(4) Uani 1 1 d .
O8 O 0.43218(6) 0.14955(19) 0.11758(11) 0.0281(4) Uani 1 1 d .
O9 O 0.45017(7) -0.0384(2) 0.07678(12) 0.0413(5) Uani 1 1 d .
O10 O 0.39864(6) 0.18612(16) 0.24887(10) 0.0262(4) Uani 1 1 d .
O11 O 0.43649(7) -0.0085(2) 0.26905(11) 0.0400(5) Uani 1 1 d .
O12 O 0.37269(8) 0.0286(2) 0.32467(11) 0.0468(6) Uani 1 1 d .
O13 O 0.35114(7) 0.3981(2) 0.24040(10) 0.0372(5) Uani 1 1 d .
H13A H 0.3437 0.3546 0.2730 0.045 Uiso 1 1 d R
H13B H 0.3375 0.4621 0.2388 0.045 Uiso 1 1 d R
O14 O 0.47219(6) 0.13120(18) -0.10633(9) 0.0250(4) Uani 1 1 d .
H14A H 0.4955 0.0850 -0.1104 0.030 Uiso 1 1 d R
H14B H 0.4504 0.0875 -0.1407 0.030 Uiso 1 1 d R
O15 O 0.33342(7) 0.2555(2) 0.35928(10) 0.0395(5) Uani 1 1 d .
H15A H 0.3456 0.2944 0.4001 0.047 Uiso 1 1 d R
H15B H 0.3530 0.1943 0.3611 0.047 Uiso 1 1 d R
O16 O 0.24273(7) 0.6183(2) 0.14404(12) 0.0431(5) Uani 1 1 d .
H16A H 0.2552 0.6213 0.1024 0.052 Uiso 1 1 d R
H16B H 0.2225 0.6839 0.1377 0.052 Uiso 1 1 d R
O17 O 0.30776(7) 0.6071(2) 0.25117(12) 0.0488(6) Uani 1 1 d .
H17A H 0.2842 0.6154 0.2148 0.059 Uiso 1 1 d R
H17B H 0.2979 0.6232 0.2995 0.059 Uiso 1 1 d R
N1 N 0.50100(7) 0.33264(18) -0.00033(11) 0.0188(4) Uani 1 1 d .
N2 N 0.52161(6) 0.4805(2) 0.09434(10) 0.0191(4) Uani 1 1 d .
N3 N 0.44856(6) 0.32387(18) -0.22071(11) 0.0177(4) Uani 1 1 d .
N4 N 0.47046(6) 0.31826(18) -0.34038(11) 0.0178(4) Uani 1 1 d .
C1 C 0.39251(8) 0.3376(2) -0.03813(13) 0.0197(5) Uani 1 1 d .
C2 C 0.34547(8) 0.3172(2) -0.05495(13) 0.0203(5) Uani 1 1 d .
C3 C 0.31486(7) 0.3983(2) -0.03324(12) 0.0200(5) Uani 1 1 d .
C4 C 0.27209(8) 0.3734(3) -0.05331(13) 0.0266(5) Uani 1 1 d .
H4 H 0.2517 0.4281 -0.0397 0.032 Uiso 1 1 calc R
C5 C 0.25982(8) 0.2665(3) -0.09366(15) 0.0316(6) Uani 1 1 d .
H5 H 0.2313 0.2503 -0.1074 0.038 Uiso 1 1 calc R
C6 C 0.29012(10) 0.1842(3) -0.11344(16) 0.0297(6) Uani 1 1 d .
H6 H 0.2818 0.1113 -0.1388 0.036 Uiso 1 1 calc R
C7 C 0.33249(8) 0.2103(3) -0.09548(14) 0.0254(5) Uani 1 1 d .
H7 H 0.3527 0.1563 -0.1105 0.030 Uiso 1 1 calc R
C8 C 0.42662(9) 0.0295(3) 0.10604(14) 0.0272(5) Uani 1 1 d .
C9 C 0.38238(9) -0.0187(3) 0.11701(16) 0.0284(6) Uani 1 1 d .
C10 C 0.36561(8) -0.0124(2) 0.18413(15) 0.0278(5) Uani 1 1 d .
C11 C 0.32508(9) -0.0560(3) 0.19014(19) 0.0374(7) Uani 1 1 d .
H11 H 0.3143 -0.0521 0.2351 0.045 Uiso 1 1 calc R
C12 C 0.30084(10) -0.1054(3) 0.1289(2) 0.0480(9) Uani 1 1 d .
H12 H 0.2736 -0.1337 0.1327 0.058 Uiso 1 1 calc R
C13 C 0.31704(11) -0.1128(3) 0.0625(2) 0.0467(9) Uani 1 1 d .
H13 H 0.3007 -0.1461 0.0216 0.056 Uiso 1 1 calc R
C14 C 0.35750(10) -0.0710(3) 0.05653(17) 0.0378(7) Uani 1 1 d .
H14 H 0.3683 -0.0776 0.0117 0.045 Uiso 1 1 calc R
C15 C 0.50621(7) 0.4484(2) 0.02561(11) 0.0176(4) Uani 1 1 d .
C16 C 0.51033(8) 0.2395(3) 0.04774(13) 0.0237(5) Uani 1 1 d .
H16 H 0.5062 0.1573 0.0320 0.028 Uiso 1 1 calc R
C17 C 0.52587(8) 0.2630(3) 0.12004(14) 0.0265(5) Uani 1 1 d .
H17 H 0.5321 0.1982 0.1534 0.032 Uiso 1 1 calc R
C18 C 0.53182(8) 0.3858(3) 0.14123(13) 0.0249(5) Uani 1 1 d .
H18 H 0.5432 0.4037 0.1893 0.030 Uiso 1 1 calc R
C19 C 0.47763(7) 0.3233(2) -0.26669(13) 0.0174(4) Uani 1 1 d .
C20 C 0.40800(8) 0.3152(2) -0.25045(14) 0.0198(5) Uani 1 1 d .
H20 H 0.3867 0.3154 -0.2200 0.024 Uiso 1 1 calc R
C21 C 0.39753(8) 0.3059(2) -0.32598(14) 0.0201(5) Uani 1 1 d .
H21 H 0.3695 0.2969 -0.3466 0.024 Uiso 1 1 calc R
C22 C 0.42973(8) 0.3103(2) -0.36954(13) 0.0196(5) Uani 1 1 d .
H22 H 0.4232 0.3077 -0.4205 0.024 Uiso 1 1 calc R

loop_
_atom_site_aniso_label
_atom_site_aniso_U_11
_atom_site_aniso_U_22
_atom_site_aniso_U_33
_atom_site_aniso_U_23
_atom_site_aniso_U_13
_atom_site_aniso_U_12
U 0.01989(5) 0.01830(5) 0.01586(5) 0.00089(3) 0.00232(3) 0.00063(3)
Ni 0.01797(14) 0.02113(17) 0.01376(14) -0.00162(11) 0.00248(11) -0.00029(11)
S1 0.0257(3) 0.0193(3) 0.0202(3) 0.0004(2) 0.0010(2) 0.0036(2)
S2 0.0375(4) 0.0258(4) 0.0280(3) 0.0055(3) 0.0021(3) -0.0008(3)
O1 0.0265(9) 0.0240(9) 0.0204(8) 0.0000(7) -0.0017(6) -0.0027(7)
O2 0.0211(8) 0.0223(9) 0.0244(9) 0.0025(7) 0.0017(6) 0.0014(7)
O3 0.0212(8) 0.0284(10) 0.0173(8) 0.0002(7) 0.0030(6) -0.0001(7)
O4 0.0175(8) 0.0398(12) 0.0202(8) -0.0032(7) 0.0048(7) 0.0001(7)
O5 0.0309(9) 0.0219(9) 0.0183(8) -0.0010(7) 0.0017(7) 0.0028(7)
O6 0.0339(10) 0.0240(10) 0.0280(9) 0.0056(8) 0.0010(7) -0.0042(8)
O7 0.0338(10) 0.0293(11) 0.0311(10) -0.0037(8) 0.0012(8) 0.0118(8)
O8 0.0251(9) 0.0246(10) 0.0347(10) 0.0018(8) 0.0039(8) 0.0024(8)
O9 0.0414(12) 0.0370(13) 0.0463(12) -0.0024(10) 0.0084(10) 0.0136(10)
O10 0.0328(10) 0.0216(10) 0.0233(9) 0.0038(7) -0.0005(8) -0.0025(7)
O11 0.0420(12) 0.0370(13) 0.0380(11) 0.0051(10) -0.0071(9) 0.0079(10)
O12 0.0749(17) 0.0339(13) 0.0331(11) 0.0074(9) 0.0131(11) -0.0072(11)
O13 0.0513(12) 0.0334(12) 0.0306(10) 0.0077(9) 0.0203(9) 0.0134(10)
O14 0.0273(9) 0.0226(10) 0.0245(9) -0.0036(7) 0.0012(7) -0.0009(7)
O15 0.0536(13) 0.0383(13) 0.0280(10) -0.0086(9) 0.0111(9) -0.0108(10)
O16 0.0401(12) 0.0450(15) 0.0450(13) -0.0014(11) 0.0075(10) -0.0008(10)
O17 0.0475(13) 0.0587(17) 0.0398(12) -0.0129(11) 0.0034(10) 0.0176(12)
N1 0.0196(9) 0.0212(11) 0.0154(9) -0.0011(7) 0.0022(7) 0.0013(7)
N2 0.0188(9) 0.0223(11) 0.0158(8) -0.0008(8) 0.0002(7) 0.0022(8)
N3 0.0160(9) 0.0214(11) 0.0156(9) -0.0006(7) 0.0023(7) 0.0001(7)
N4 0.0188(9) 0.0199(10) 0.0146(9) -0.0006(7) 0.0018(7) 0.0002(7)
C1 0.0215(11) 0.0186(12) 0.0192(11) 0.0022(9) 0.0030(9) 0.0024(9)
C2 0.0207(11) 0.0240(13) 0.0166(10) 0.0022(9) 0.0038(9) -0.0025(9)
C3 0.0228(11) 0.0210(12) 0.0163(10) 0.0021(9) 0.0032(8) 0.0014(9)
C4 0.0218(12) 0.0340(16) 0.0242(12) 0.0008(11) 0.0035(9) 0.0033(11)
C5 0.0223(12) 0.0427(18) 0.0295(13) -0.0013(13) 0.0024(10) -0.0075(12)
C6 0.0327(14) 0.0295(16) 0.0274(13) -0.0070(11) 0.0053(11) -0.0106(11)
C7 0.0275(13) 0.0257(13) 0.0240(12) -0.0056(10) 0.0071(10) -0.0032(10)
C8 0.0331(13) 0.0202(13) 0.0304(13) -0.0071(10) 0.0127(11) -0.0027(10)
C9 0.0310(13) 0.0170(13) 0.0355(14) 0.0005(11) -0.0025(11) 0.0044(10)
C10 0.0266(13) 0.0182(13) 0.0373(14) 0.0022(11) -0.0008(11) 0.0030(10)
C11 0.0312(14) 0.0248(15) 0.0563(19) 0.0089(14) 0.0055(13) 0.0005(12)
C12 0.0300(15) 0.0275(17) 0.082(3) 0.0105(17) -0.0110(16) -0.0058(12)
C13 0.0458(18) 0.0236(16) 0.063(2) -0.0038(15) -0.0227(16) -0.0012(13)
C14 0.0472(17) 0.0232(15) 0.0397(15) -0.0045(12) -0.0090(13) 0.0079(13)
C15 0.0173(10) 0.0211(12) 0.0148(9) -0.0007(9) 0.0032(8) 0.0008(9)
C16 0.0300(12) 0.0202(13) 0.0206(11) 0.0004(10) 0.0015(9) -0.0001(10)
C17 0.0329(14) 0.0236(14) 0.0219(12) 0.0041(10) -0.0019(10) 0.0033(11)
C18 0.0280(12) 0.0282(14) 0.0177(11) 0.0005(10) -0.0009(9) 0.0026(10)
C19 0.0189(11) 0.0180(12) 0.0152(10) -0.0012(8) 0.0013(8) 0.0004(8)
C20 0.0179(11) 0.0217(13) 0.0203(11) 0.0005(9) 0.0037(9) -0.0021(8)
C21 0.0180(11) 0.0203(13) 0.0210(11) 0.0012(9) -0.0013(9) -0.0001(8)
C22 0.0217(11) 0.0197(12) 0.0166(10) 0.0006(8) -0.0010(9) -0.0010(9)

loop_
_atom_type_symbol
_atom_type_description
_atom_type_scat_dispersion_real
_atom_type_scat_dispersion_imag
_atom_type_scat_source
C C 0.0033 0.0016 'International Tables Vol C Tables 4.2.6.8 and 6.1.1.4'
H H 0.0000 0.0000 'International Tables Vol C Tables 4.2.6.8 and 6.1.1.4'
N N 0.0061 0.0033 'International Tables Vol C Tables 4.2.6.8 and 6.1.1.4'
O O 0.0106 0.0060 'International Tables Vol C Tables 4.2.6.8 and 6.1.1.4'
S S 0.1246 0.1234 'International Tables Vol C Tables 4.2.6.8 and 6.1.1.4'
Ni Ni 0.3393 1.1124 'International Tables Vol C Tables 4.2.6.8 and 6.1.1.4'
U U -9.6767 9.6646 'International Tables Vol C Tables 4.2.6.8 and 6.1.1.4'

loop_
_geom_angle_atom_site_label_1
_geom_angle_atom_site_label_2
_geom_angle_atom_site_label_3
_geom_angle
_geom_angle_site_symmetry_1
_geom_angle_site_symmetry_3
O2 U O1 179.14(7) . .
O2 U O8 87.55(8) . .
O1 U O8 92.22(8) . .
O2 U O3 92.43(7) . .
O1 U O3 86.71(7) . .
O8 U O3 75.84(7) . .
O2 U O10 90.64(7) . .
O1 U O10 90.08(7) . .
O8 U O10 71.92(7) . .
O3 U O10 147.44(7) . .
O2 U O5 83.56(7) . .
O1 U O5 96.19(7) . .
O8 U O5 146.59(6) . .
O3 U O5 72.46(6) . .
O10 U O5 140.05(6) . .
O2 U O13 92.05(8) . .
O1 U O13 88.65(8) . .
O8 U O13 140.72(7) . .
O3 U O13 143.34(7) . .
O10 U O13 68.81(7) . .
O5 U O13 71.94(6) . .
O4 Ni O14 89.12(7) . .
O4 Ni N1 98.53(8) . .
O14 Ni N1 91.77(7) . .
O4 Ni N3 83.97(8) . .
O14 Ni N3 91.38(7) . .
N1 Ni N3 176.01(8) . .
O4 Ni N4 163.43(8) . 2_654
O14 Ni N4 90.52(7) . 2_654
N1 Ni N4 98.04(8) . 2_654
N3 Ni N4 79.48(8) . 2_654
O4 Ni N2 91.34(8) . 5_665
O14 Ni N2 170.85(7) . 5_665
N1 Ni N2 79.12(7) . 5_665
N3 Ni N2 97.76(7) . 5_665
N4 Ni N2 91.63(7) 2_654 5_665
O7 S1 O6 114.42(12) . .
O7 S1 O5 111.07(11) . .
O6 S1 O5 110.86(11) . .
O7 S1 C3 106.58(12) . .
O6 S1 C3 107.05(11) . .
O5 S1 C3 106.36(11) . .
O12 S2 O11 113.37(14) . .
O12 S2 O10 110.79(13) . .
O11 S2 O10 110.72(13) . .
O12 S2 C10 108.50(14) . .
O11 S2 C10 106.64(13) . .
O10 S2 C10 106.47(12) . .
C1 O3 U 133.02(16) . .
C1 O4 Ni 137.05(17) . .
S1 O5 U 135.85(10) . .
C8 O8 U 135.73(17) . .
S2 O10 U 135.53(11) . .
U O13 H13A 123.3 . .
U O13 H13B 125.9 . .
H13A O13 H13B 108.1 . .
Ni O14 H14A 121.7 . .
Ni O14 H14B 117.9 . .
H14A O14 H14B 102.0 . .
H15A O15 H15B 94.4 . .
H16A O16 H16B 103.5 . .
H17A O17 H17B 107.6 . .
C15 N1 C16 116.8(2) . .
C15 N1 Ni 114.06(15) . .
C16 N1 Ni 128.80(17) . .
C15 N2 C18 116.1(2) . .
C15 N2 Ni 112.87(16) . 5_665
C18 N2 Ni 131.03(16) . 5_665
C19 N3 C20 117.0(2) . .
C19 N3 Ni 113.93(16) . .
C20 N3 Ni 128.84(16) . .
C19 N4 C22 116.1(2) . .
C19 N4 Ni 112.84(16) . 2_654
C22 N4 Ni 131.02(17) . 2_654
O4 C1 O3 124.6(2) . .
O4 C1 C2 114.9(2) . .
O3 C1 C2 120.5(2) . .
C7 C2 C3 119.2(2) . .
C7 C2 C1 116.7(2) . .
C3 C2 C1 124.1(2) . .
C4 C3 C2 119.9(2) . .
C4 C3 S1 118.06(19) . .
C2 C3 S1 122.04(18) . .
C5 C4 C3 120.0(2) . .
C5 C4 H4 120.0 . .
C3 C4 H4 120.0 . .
C6 C5 C4 120.1(2) . .
C6 C5 H5 119.9 . .
C4 C5 H5 119.9 . .
C7 C6 C5 120.0(3) . .
C7 C6 H6 120.0 . .
C5 C6 H6 120.0 . .
C6 C7 C2 120.7(3) . .
C6 C7 H7 119.6 . .
C2 C7 H7 119.6 . .
O9 C8 O8 125.4(3) . .
O9 C8 C9 118.8(3) . .
O8 C8 C9 114.6(2) . .
C14 C9 C10 118.3(3) . .
C14 C9 C8 118.2(3) . .
C10 C9 C8 123.5(2) . .
C11 C10 C9 120.7(3) . .
C11 C10 S2 118.3(2) . .
C9 C10 S2 121.0(2) . .
C12 C11 C10 119.7(3) . .
C12 C11 H11 120.1 . .
C10 C11 H11 120.1 . .
C13 C12 C11 120.2(3) . .
C13 C12 H12 119.9 . .
C11 C12 H12 119.9 . .
C12 C13 C14 120.2(3) . .
C12 C13 H13 119.9 . .
C14 C13 H13 119.9 . .
C13 C14 C9 120.8(3) . .
C13 C14 H14 119.6 . .
C9 C14 H14 119.6 . .
N1 C15 N2 126.2(2) . .
N1 C15 C15 117.4(2) . 5_665
N2 C15 C15 116.4(3) . 5_665
N1 C16 C17 121.3(2) . .
N1 C16 H16 119.4 . .
C17 C16 H16 119.4 . .
C16 C17 C18 117.8(2) . .
C16 C17 H17 121.1 . .
C18 C17 H17 121.1 . .
N2 C18 C17 121.8(2) . .
N2 C18 H18 119.1 . .
C17 C18 H18 119.1 . .
N3 C19 N4 126.3(2) . .
N3 C19 C19 116.7(3) . 2_654
N4 C19 C19 116.9(3) . 2_654
N3 C20 C21 120.9(2) . .
N3 C20 H20 119.6 . .
C21 C20 H20 119.6 . .
C22 C21 C20 118.0(2) . .
C22 C21 H21 121.0 . .
C20 C21 H21 121.0 . .
N4 C22 C21 121.6(2) . .
N4 C22 H22 119.2 . .
C21 C22 H22 119.2 . .

loop_
_geom_bond_atom_site_label_1
_geom_bond_atom_site_label_2
_geom_bond_distance
_geom_bond_site_symmetry_2
U O2 1.7662(18) .
U O1 1.7773(17) .
U O8 2.3372(19) .
U O3 2.3408(16) .
U O10 2.3822(18) .
U O5 2.4212(18) .
U O13 2.4331(18) .
Ni O4 1.9957(18) .
Ni O14 2.0553(19) .
Ni N1 2.082(2) .
Ni N3 2.095(2) .
Ni N4 2.103(2) 2_654
Ni N2 2.125(2) 5_665
S1 O7 1.4449(19) .
S1 O6 1.4557(19) .
S1 O5 1.4849(18) .
S1 C3 1.775(3) .
S2 O12 1.431(2) .
S2 O11 1.456(2) .
S2 O10 1.4764(18) .
S2 C10 1.754(3) .
O3 C1 1.266(3) .
O4 C1 1.248(3) .
O8 C8 1.311(3) .
O9 C8 1.214(3) .
O13 H13A 0.8135 .
O13 H13B 0.8092 .
O14 H14A 0.9036 .
O14 H14B 0.9944 .
O15 H15A 0.9017 .
O15 H15B 0.9034 .
O16 H16A 0.9010 .
O16 H16B 0.9496 .
O17 H17A 0.9442 .
O17 H17B 0.9892 .
N1 C15 1.330(3) .
N1 C16 1.339(3) .
N2 C15 1.338(3) .
N2 C18 1.342(3) .
N2 Ni 2.125(2) 5_665
N3 C19 1.324(3) .
N3 C20 1.342(3) .
N4 C19 1.341(3) .
N4 C22 1.344(3) .
N4 Ni 2.103(2) 2_654
C1 C2 1.508(3) .
C2 C7 1.398(4) .
C2 C3 1.399(3) .
C3 C4 1.393(3) .
C4 C5 1.392(4) .
C4 H4 0.9300 .
C5 C6 1.386(4) .
C5 H5 0.9300 .
C6 C7 1.378(4) .
C6 H6 0.9300 .
C7 H7 0.9300 .
C8 C9 1.536(4) .
C9 C14 1.397(4) .
C9 C10 1.398(4) .
C10 C11 1.389(4) .
C11 C12 1.386(5) .
C11 H11 0.9300 .
C12 C13 1.378(5) .
C12 H12 0.9300 .
C13 C14 1.381(5) .
C13 H13 0.9300 .
C14 H14 0.9300 .
C15 C15 1.471(5) 5_665
C16 C17 1.378(3) .
C16 H16 0.9300 .
C17 C18 1.378(4) .
C17 H17 0.9300 .
C18 H18 0.9300 .
C19 C19 1.480(5) 2_654
C20 C21 1.385(3) .
C20 H20 0.9300 .
C21 C22 1.373(3) .
C21 H21 0.9300 .
C22 H22 0.9300 .

loop_
_geom_hbond_atom_site_label_D
_geom_hbond_atom_site_label_H
_geom_hbond_atom_site_label_A
_geom_hbond_distance_DH
_geom_hbond_distance_HA
_geom_hbond_distance_DA
_geom_hbond_angle_DHA
_geom_hbond_site_symmetry_A
O13 H13A O15 0.81 1.96 2.770(3) 172.1 .
O13 H13B O17 0.81 1.85 2.649(3) 171.0 .
O14 H14A O9 0.90 1.83 2.658(3) 150.9 5_655
O14 H14B O11 0.99 1.86 2.755(3) 148.1 6
O15 H15A O6 0.90 1.90 2.791(3) 167.2 6_566
O15 H15B O12 0.90 2.02 2.838(3) 149.9 .
O15 H15B O10 0.90 2.66 3.156(3) 115.8 .
O16 H16A O7 0.90 1.95 2.840(3) 168.8 .
O16 H16B O15 0.95 1.95 2.829(3) 153.7 4
O17 H17A O16 0.94 1.73 2.676(3) 174.5 .
